data_1511341
loop_
_publ_author_name
'Salamakha, P.S.'
'Sologub, O.L.'
'Godart, C.'

_publ_section_title
;
 Ce Pt2 B2-x, a new structure type of ternary intermetallic borides
;
_journal_name_full 'Journal of Alloys Compd.'
_journal_page_first 189
_journal_page_last 194
_journal_paper_doi 10.1016/S0925-8388(99)00687-8
_journal_volume 299
_journal_year 2000
_chemical_formula_sum 'B1.27 Ce Pt2'
_chemical_name_systematic 'Ce Pt2 B1.27'
_space_group_IT_number 21
_symmetry_space_group_name_Hall 'C 2 2'
_symmetry_space_group_name_H-M 'C 2 2 2'
_cell_angle_alpha 90
_cell_angle_beta 90
_cell_angle_gamma 90
_cell_formula_units_Z 2
_cell_length_a 3.1648
_cell_length_b 5.4799
_cell_length_c 7.884
_cell_volume 136.731
_citation_journal_id_ASTM JALCEU
_cod_data_source_file boron0-1_475.cif
_cod_data_source_block B1.27Ce1Pt2
_cod_original_cell_volume 136.7305
_cod_original_formula_sum 'B1.27 Ce1 Pt2'
_cod_database_code 1511341

loop_
_symmetry_equiv_pos_as_xyz
x,y,z
-x,-y,z
x,-y,-z
-x,y,-z
x+1/2,y+1/2,z
-x+1/2,-y+1/2,z
x+1/2,-y+1/2,-z
-x+1/2,y+1/2,-z

loop_
_atom_site_label
_atom_site_type_symbol
_atom_site_fract_x
_atom_site_fract_y
_atom_site_fract_z
_atom_site_occupancy
_atom_site_U_iso_or_equiv
Ce1 Ce 0 0 0.5 1 0.0
B1 B 0.5 0 0 0.3 0.0
Pt1 Pt 0.25 0.25 0.1662 1 0.0
B2 B 0 0 0 0.97 0.0
